data_7232652
loop_
_publ_author_name
'Itoh, Kennosuke'
'Odate, Fumiya'
'Karikomi, Takuma'
'Obe, Keishi'
'Miyamori, Tsutomu'
'Kamiya, Hideaki'
'Yoza, Kenji'
'Nagai, Kenichiro'
'Fujii, Hideaki'
'Suga, Hiroyuki'
'Tokunaga, Ken'

_publ_section_title
;
 Novel asymmetric photodimerization reaction of coumarin derivatives
 bearing a chiral 2-oxazolidinone auxiliary
;
_journal_issue 22
_journal_name_full 'RSC Advances'
_journal_page_first 12365
_journal_paper_doi 10.1039/C9RA00822E
_journal_volume 9
_journal_year 2019
_chemical_formula_sum 'C40 H29 Cl3 N2 O10'
_chemical_formula_weight 804.00
_chemical_name_systematic
;
 ?
;
_space_group_crystal_system orthorhombic
_space_group_IT_number 19
_space_group_name_Hall 'P 2ac 2ab'
_space_group_name_H-M_alt 'P 21 21 21'
_symmetry_space_group_name_Hall 'P 2ac 2ab'
_symmetry_space_group_name_H-M 'P 21 21 21'
_atom_sites_solution_hydrogens geom
_audit_creation_method SHELXL-2013
_audit_update_record
;
2017-05-26 deposited with the CCDC.    2019-04-11 downloaded from the CCDC.
;
_cell_angle_alpha 90
_cell_angle_beta 90
_cell_angle_gamma 90
_cell_formula_units_Z 4
_cell_length_a 10.620(5)
_cell_length_b 15.369(6)
_cell_length_c 21.972(9)
_cell_measurement_temperature 296(2)
_cell_volume 3586(3)
_computing_structure_refinement 'SHELXL-2013 (Sheldrick, 2013)'
_diffrn_ambient_temperature 296(2)
_diffrn_measured_fraction_theta_full 0.975
_diffrn_measured_fraction_theta_max 0.994
_diffrn_radiation_type MoK\a
_diffrn_radiation_wavelength 0.71073
_diffrn_reflns_av_R_equivalents 0.1061
_diffrn_reflns_av_unetI/netI 0.1303
_diffrn_reflns_Laue_measured_fraction_full 0.975
_diffrn_reflns_Laue_measured_fraction_max 0.994
_diffrn_reflns_limit_h_max 12
_diffrn_reflns_limit_h_min -12
_diffrn_reflns_limit_k_max 18
_diffrn_reflns_limit_k_min -16
_diffrn_reflns_limit_l_max 24
_diffrn_reflns_limit_l_min -26
_diffrn_reflns_number 17425
_diffrn_reflns_point_group_measured_fraction_full 0.971
_diffrn_reflns_point_group_measured_fraction_max 0.990
_diffrn_reflns_theta_full 25.242
_diffrn_reflns_theta_max 25.080
_diffrn_reflns_theta_min 1.617
_exptl_absorpt_coefficient_mu 0.321
_exptl_crystal_density_diffrn 1.489
_exptl_crystal_F_000 1656
_refine_diff_density_max 0.615
_refine_diff_density_min -0.548
_refine_diff_density_rms 0.138
_refine_ls_abs_structure_details
;
 Flack x determined using 1261 quotients [(I+)-(I-)]/[(I+)+(I-)]
 (Parsons and Flack (2004), Acta Cryst. A60, s61).
;
_refine_ls_abs_structure_Flack -0.02(8)
_refine_ls_extinction_coef 0.020(4)
_refine_ls_extinction_expression Fc^*^=kFc[1+0.001xFc^2^\l^3^/sin(2\q)]^-1/4^
_refine_ls_extinction_method SHELXL
_refine_ls_goodness_of_fit_ref 1.065
_refine_ls_hydrogen_treatment constr
_refine_ls_matrix_type full
_refine_ls_number_parameters 506
_refine_ls_number_reflns 6314
_refine_ls_number_restraints 0
_refine_ls_restrained_S_all 1.065
_refine_ls_R_factor_all 0.1490
_refine_ls_R_factor_gt 0.0956
_refine_ls_shift/su_max 0.000
_refine_ls_shift/su_mean 0.000
_refine_ls_structure_factor_coef Fsqd
_refine_ls_weighting_details 'w=1/[\s^2^(Fo^2^)+(0.1674P)^2^+5.3780P] where P=(Fo^2^+2Fc^2^)/3'
_refine_ls_weighting_scheme calc
_refine_ls_wR_factor_gt 0.2672
_refine_ls_wR_factor_ref 0.3010
_reflns_Friedel_coverage 0.772
_reflns_Friedel_fraction_full 0.966
_reflns_Friedel_fraction_max 0.985
_reflns_number_gt 3951
_reflns_number_total 6314
_reflns_threshold_expression 'I > 2\s(I)'
_cod_data_source_file c9ra00822e2.cif
_cod_data_source_block p212121_a
_cod_database_code 7232652
_shelx_space_group_comment
;
The symmetry employed for this shelxl refinement is uniquely defined
by the following loop, which should always be used as a source of
symmetry information in preference to the above space-group names.
They are only intended as comments.
;
_shelxl_version_number 2013-4

loop_
_space_group_symop_operation_xyz
'x, y, z'
'-x+1/2, -y, z+1/2'
'-x, y+1/2, -z+1/2'
'x+1/2, -y+1/2, -z'

loop_
_atom_site_label
_atom_site_type_symbol
_atom_site_fract_x
_atom_site_fract_y
_atom_site_fract_z
_atom_site_U_iso_or_equiv
_atom_site_adp_type
_atom_site_occupancy
_atom_site_site_symmetry_order
_atom_site_calc_flag
_atom_site_refinement_flags_posn
_atom_site_refinement_flags_adp
Cl01 Cl 0.6939(4) 0.1918(2) 0.8074(2) 0.0529(11) Uani 1 1 d . .
Cl02 Cl 0.8089(4) 0.3552(2) 0.8394(2) 0.0546(11) Uani 1 1 d . .
Cl03 Cl 0.9564(4) 0.1990(2) 0.8417(2) 0.0538(11) Uani 1 1 d . .
O004 O 0.8981(9) 0.5305(5) 0.5295(4) 0.034(2) Uani 1 1 d . .
O005 O 1.0319(10) 0.4834(6) 0.4628(4) 0.037(2) Uani 1 1 d . .
O006 O 0.7458(10) 0.4661(6) 0.4271(5) 0.041(2) Uani 1 1 d . .
O007 O 0.9756(10) 0.2529(6) 0.4485(4) 0.039(2) Uani 1 1 d . .
O008 O 0.7880(10) 0.4438(6) 0.3288(4) 0.039(2) Uani 1 1 d . .
O009 O 0.9667(10) 0.0656(5) 0.6654(5) 0.039(2) Uani 1 1 d . .
O00A O 0.9838(10) 0.2106(6) 0.6637(5) 0.042(2) Uani 1 1 d . .
O00B O 0.8439(8) 0.3642(6) 0.6806(4) 0.036(2) Uani 1 1 d . .
O00C O 0.7437(9) 0.1835(6) 0.5174(5) 0.038(2) Uani 1 1 d . .
O00D O 0.7024(9) 0.2650(6) 0.6662(4) 0.039(2) Uani 1 1 d . .
N00E N 0.8721(11) 0.3527(7) 0.3949(5) 0.035(3) Uani 1 1 d . .
C1 C 0.7465(14) 0.2108(8) 0.2162(6) 0.033(3) Uani 1 1 d . .
H1A H 0.6705 0.2379 0.2254 0.040 Uiso 1 1 calc R U
C00G C 0.7958(15) 0.4265(9) 0.3873(6) 0.035(3) Uani 1 1 d . .
N00H N 0.8638(11) 0.1352(7) 0.5940(5) 0.035(3) Uani 1 1 d . .
C00I C 0.8338(13) 0.1984(8) 0.2613(6) 0.031(3) Uani 1 1 d . .
C00J C 0.9474(14) 0.4666(8) 0.4966(7) 0.034(3) Uani 1 1 d . .
C00K C 0.8328(13) 0.2938(8) 0.5822(6) 0.028(3) Uani 1 1 d . .
C00L C 1.1351(13) 0.4244(8) 0.6006(7) 0.033(3) Uani 1 1 d . .
H00A H 1.1804 0.4119 0.5655 0.040 Uiso 1 1 calc R U
C00M C 0.9207(14) 0.3227(8) 0.4480(6) 0.033(3) Uani 1 1 d . .
C00N C 1.1865(15) 0.4805(10) 0.6442(7) 0.042(4) Uani 1 1 d . .
H00B H 1.2631 0.5079 0.6367 0.051 Uiso 1 1 calc R U
C00O C 1.1245(14) 0.4951(8) 0.6974(7) 0.036(3) Uani 1 1 d . .
H00C H 1.1605 0.5304 0.7270 0.043 Uiso 1 1 calc R U
C00P C 1.0161(12) 0.3867(7) 0.6092(6) 0.025(3) Uani 1 1 d . .
C00Q C 0.9614(13) 0.3277(7) 0.5623(6) 0.029(3) Uani 1 1 d . .
H00D H 1.0191 0.2809 0.5506 0.035 Uiso 1 1 calc R U
C00R C 0.7901(13) 0.3039(8) 0.6450(6) 0.031(3) Uani 1 1 d . .
C00S C 0.7691(15) 0.1840(8) 0.1580(7) 0.043(4) Uani 1 1 d . .
H00E H 0.7109 0.1972 0.1278 0.052 Uiso 1 1 calc R U
C00T C 0.8986(13) 0.3121(8) 0.3364(6) 0.032(3) Uani 1 1 d . .
H00F H 0.9879 0.2962 0.3339 0.039 Uiso 1 1 calc R U
C00U C 0.5710(14) 0.5163(10) 0.6293(6) 0.039(3) Uani 1 1 d . .
H00G H 0.4971 0.5157 0.6520 0.047 Uiso 1 1 calc R U
C00V C 0.8460(14) 0.0438(8) 0.5774(6) 0.031(3) Uani 1 1 d . .
H00H H 0.7569 0.0320 0.5693 0.037 Uiso 1 1 calc R U
C00W C 0.6115(14) 0.4403(8) 0.5997(6) 0.034(3) Uani 1 1 d . .
H00I H 0.5639 0.3897 0.6025 0.041 Uiso 1 1 calc R U
C00X C 0.8093(13) 0.2017(8) 0.5606(6) 0.030(3) Uani 1 1 d . .
C00Y C 0.7210(13) 0.4405(8) 0.5665(6) 0.031(3) Uani 1 1 d . .
C00Z C 0.9002(13) 0.3742(8) 0.5059(6) 0.028(3) Uani 1 1 d . .
C010 C 0.7884(12) 0.5189(8) 0.5630(6) 0.032(3) Uani 1 1 d . .
C011 C 0.9414(14) 0.1418(9) 0.6431(6) 0.036(3) Uani 1 1 d . .
C012 C 0.8718(15) 0.3893(9) 0.2955(6) 0.037(3) Uani 1 1 d . .
H01A H 0.9490 0.4202 0.2860 0.044 Uiso 1 1 calc R U
H01B H 0.8331 0.3704 0.2578 0.044 Uiso 1 1 calc R U
C013 C 0.7702(12) 0.3622(8) 0.5360(6) 0.029(3) Uani 1 1 d . .
H01C H 0.7085 0.3352 0.5088 0.035 Uiso 1 1 calc R U
C014 C 0.9085(13) -0.0757(8) 0.5066(7) 0.034(3) Uani 1 1 d . .
C015 C 0.8161(14) 0.2321(8) 0.3246(6) 0.030(3) Uani 1 1 d . .
H01D H 0.8373 0.1868 0.3535 0.037 Uiso 1 1 calc R U
H01E H 0.7283 0.2474 0.3306 0.037 Uiso 1 1 calc R U
C016 C 0.6385(15) 0.5892(9) 0.6250(7) 0.044(4) Uani 1 1 d . .
H01F H 0.6107 0.6384 0.6456 0.053 Uiso 1 1 calc R U
C017 C 0.9581(13) 0.4038(8) 0.6645(6) 0.031(3) Uani 1 1 d . .
C018 C 1.0069(14) 0.4570(9) 0.7078(6) 0.035(3) Uani 1 1 d . .
H01G H 0.9630 0.4679 0.7436 0.042 Uiso 1 1 calc R U
C019 C 0.7817(18) -0.1873(12) 0.4651(9) 0.064(5) Uani 1 1 d . .
H01H H 0.7056 -0.2039 0.4477 0.077 Uiso 1 1 calc R U
C01A C 0.9466(15) 0.1536(9) 0.2455(7) 0.041(4) Uani 1 1 d . .
H01I H 1.0093 0.1451 0.2745 0.049 Uiso 1 1 calc R U
C01B C 0.7455(14) 0.5946(8) 0.5921(6) 0.036(3) Uani 1 1 d . .
H01J H 0.7893 0.6468 0.5887 0.044 Uiso 1 1 calc R U
C01C C 0.8860(16) 0.0016(9) 0.6366(7) 0.043(4) Uani 1 1 d . .
H01K H 0.8134 -0.0111 0.6620 0.052 Uiso 1 1 calc R U
H01L H 0.9315 -0.0520 0.6290 0.052 Uiso 1 1 calc R U
C01D C 0.876(2) -0.2477(10) 0.4713(7) 0.055(5) Uani 1 1 d . .
H01M H 0.8630 -0.3052 0.4596 0.066 Uiso 1 1 calc R U
C01E C 0.9251(14) 0.0185(9) 0.5239(7) 0.039(4) Uani 1 1 d . .
H01N H 1.0130 0.0290 0.5333 0.047 Uiso 1 1 calc R U
H01O H 0.9028 0.0548 0.4894 0.047 Uiso 1 1 calc R U
C01F C 0.7971(16) -0.1029(9) 0.4838(6) 0.042(4) Uani 1 1 d . .
H01P H 0.7302 -0.0640 0.4808 0.050 Uiso 1 1 calc R U
C01G C 0.8745(16) 0.1384(9) 0.1431(8) 0.047(4) Uani 1 1 d . .
H01Q H 0.8868 0.1180 0.1037 0.056 Uiso 1 1 calc R U
C01H C 0.986(2) -0.2223(11) 0.4944(10) 0.080(7) Uani 1 1 d . .
H01R H 1.0518 -0.2619 0.4984 0.096 Uiso 1 1 calc R U
C01I C 0.8366(18) 0.2526(10) 0.8055(8) 0.053(4) Uani 1 1 d . .
H01S H 0.8607 0.2616 0.7629 0.064 Uiso 1 1 calc R U
C01J C 0.9619(17) 0.1235(10) 0.1877(8) 0.049(4) Uani 1 1 d . .
H01T H 1.0339 0.0918 0.1783 0.059 Uiso 1 1 calc R U
C01K C 1.002(2) -0.1372(12) 0.5124(9) 0.069(6) Uani 1 1 d . .
H01U H 1.0794 -0.1206 0.5290 0.083 Uiso 1 1 calc R U

loop_
_atom_site_aniso_label
_atom_site_aniso_U_11
_atom_site_aniso_U_22
_atom_site_aniso_U_33
_atom_site_aniso_U_23
_atom_site_aniso_U_13
_atom_site_aniso_U_12
Cl01 0.063(3) 0.0325(19) 0.063(3) 0.0050(18) -0.014(2) 0.0024(19)
Cl02 0.071(3) 0.0324(18) 0.061(3) 0.0001(18) -0.001(2) -0.007(2)
Cl03 0.056(2) 0.038(2) 0.068(3) 0.0075(19) -0.001(2) -0.0039(18)
O004 0.043(6) 0.015(4) 0.044(6) 0.004(4) 0.001(5) 0.001(4)
O005 0.048(6) 0.030(5) 0.034(5) 0.007(4) 0.004(5) -0.006(5)
O006 0.048(6) 0.026(5) 0.049(6) -0.003(4) 0.000(5) 0.009(5)
O007 0.055(6) 0.022(5) 0.041(6) -0.005(4) -0.001(5) 0.006(5)
O008 0.058(7) 0.027(5) 0.031(6) 0.000(4) 0.004(5) 0.001(5)
O009 0.046(6) 0.024(5) 0.046(6) 0.004(4) -0.013(5) -0.004(4)
O00A 0.055(7) 0.017(4) 0.053(6) 0.003(4) -0.015(5) -0.003(4)
O00B 0.030(5) 0.039(5) 0.040(6) -0.007(4) -0.001(4) -0.007(4)
O00C 0.039(6) 0.028(5) 0.047(6) -0.003(4) -0.011(5) 0.001(4)
O00D 0.039(6) 0.035(5) 0.042(6) 0.006(4) 0.000(5) -0.010(5)
N00E 0.046(7) 0.030(6) 0.029(6) 0.003(5) 0.002(5) 0.003(5)
C1 0.043(8) 0.018(6) 0.038(8) -0.008(6) -0.010(7) 0.005(6)
C00G 0.046(9) 0.027(7) 0.033(8) 0.005(6) 0.001(7) -0.008(7)
N00H 0.047(7) 0.020(6) 0.036(7) -0.001(5) 0.003(6) -0.005(5)
C00I 0.045(8) 0.021(6) 0.029(7) 0.007(5) -0.001(6) -0.010(6)
C00J 0.035(8) 0.023(7) 0.043(9) -0.005(6) -0.001(7) -0.003(6)
C00K 0.041(8) 0.013(6) 0.029(7) -0.002(5) -0.003(6) 0.003(5)
C00L 0.032(8) 0.021(6) 0.046(9) -0.005(6) 0.006(7) 0.000(6)
C00M 0.042(8) 0.020(7) 0.039(8) -0.001(6) 0.003(6) -0.005(6)
C00N 0.036(8) 0.047(9) 0.044(9) -0.003(7) 0.000(7) -0.014(7)
C00O 0.048(9) 0.017(6) 0.043(9) -0.001(6) -0.002(7) -0.005(6)
C00P 0.030(7) 0.016(6) 0.030(7) 0.004(5) -0.004(6) -0.004(5)
C00Q 0.038(8) 0.016(6) 0.033(7) -0.006(5) -0.002(6) -0.003(5)
C00R 0.043(8) 0.015(6) 0.036(8) 0.002(5) -0.005(6) -0.010(6)
C00S 0.057(10) 0.017(6) 0.057(10) -0.002(7) -0.010(8) -0.010(7)
C00T 0.043(8) 0.028(7) 0.025(7) -0.006(6) 0.005(6) 0.005(6)
C00U 0.029(8) 0.051(9) 0.037(8) -0.006(7) 0.005(6) -0.001(7)
C00V 0.039(8) 0.013(6) 0.040(8) 0.002(5) 0.004(6) -0.003(5)
C00W 0.040(9) 0.020(7) 0.041(8) 0.007(6) 0.000(7) -0.002(6)
C00X 0.034(7) 0.025(6) 0.032(7) 0.004(6) 0.000(6) 0.000(6)
C00Y 0.037(8) 0.013(6) 0.042(8) 0.000(5) 0.005(6) 0.006(5)
C00Z 0.037(8) 0.022(6) 0.025(7) 0.009(5) -0.004(6) -0.004(6)
C010 0.026(7) 0.025(7) 0.044(8) -0.002(6) 0.002(6) 0.003(6)
C011 0.043(9) 0.031(8) 0.033(8) -0.001(6) -0.008(6) 0.005(7)
C012 0.047(9) 0.033(8) 0.032(8) -0.001(6) -0.001(7) -0.001(6)
C013 0.030(7) 0.032(7) 0.027(7) 0.003(5) -0.008(6) -0.001(6)
C014 0.032(8) 0.024(6) 0.048(9) 0.000(6) -0.001(7) 0.000(6)
C015 0.043(8) 0.021(6) 0.027(7) 0.005(5) 0.002(6) -0.001(6)
C016 0.049(10) 0.023(7) 0.060(10) -0.009(7) 0.002(8) 0.004(7)
C017 0.032(7) 0.029(7) 0.030(7) 0.005(6) -0.002(6) -0.006(6)
C018 0.047(9) 0.033(7) 0.025(7) -0.005(6) -0.005(6) 0.005(6)
C019 0.056(11) 0.056(11) 0.081(13) -0.029(9) 0.021(10) -0.017(9)
C01A 0.046(9) 0.024(7) 0.051(9) 0.008(6) 0.001(7) -0.002(7)
C01B 0.048(9) 0.018(6) 0.043(8) -0.008(6) 0.004(7) -0.002(6)
C01C 0.061(11) 0.026(7) 0.043(9) 0.000(6) -0.003(7) -0.004(7)
C01D 0.101(15) 0.018(7) 0.046(9) 0.004(7) 0.007(10) 0.004(9)
C01E 0.043(9) 0.027(7) 0.047(9) -0.009(6) 0.008(7) -0.003(6)
C01F 0.050(10) 0.035(8) 0.041(9) -0.009(6) 0.005(7) 0.013(7)
C01G 0.061(11) 0.021(7) 0.059(10) 0.000(7) 0.007(9) -0.005(7)
C01H 0.099(17) 0.043(10) 0.099(16) -0.029(10) -0.040(13) 0.036(11)
C01I 0.079(12) 0.043(9) 0.038(9) 0.011(7) -0.005(8) -0.005(9)
C01J 0.055(10) 0.036(8) 0.055(10) -0.009(7) 0.011(9) -0.003(8)
C01K 0.072(13) 0.055(11) 0.081(13) -0.025(10) -0.016(10) 0.027(10)

loop_
_atom_type_symbol
_atom_type_description
_atom_type_scat_dispersion_real
_atom_type_scat_dispersion_imag
_atom_type_scat_source
C C 0.0033 0.0016 'International Tables Vol C Tables 4.2.6.8 and 6.1.1.4'
H H 0.0000 0.0000 'International Tables Vol C Tables 4.2.6.8 and 6.1.1.4'
N N 0.0061 0.0033 'International Tables Vol C Tables 4.2.6.8 and 6.1.1.4'
O O 0.0106 0.0060 'International Tables Vol C Tables 4.2.6.8 and 6.1.1.4'
Cl Cl 0.1484 0.1585 'International Tables Vol C Tables 4.2.6.8 and 6.1.1.4'

loop_
_geom_angle_atom_site_label_1
_geom_angle_atom_site_label_2
_geom_angle_atom_site_label_3
_geom_angle
C00J O004 C010 121.7(10)
C00G O008 C012 110.1(11)
C011 O009 C01C 109.0(11)
C00R O00B C017 121.4(11)
C00M N00E C00G 126.5(11)
C00M N00E C00T 122.8(11)
C00G N00E C00T 110.7(11)
C00S C1 C00I 121.1(14)
C00S C1 H1A 119.4
C00I C1 H1A 119.4
O006 C00G O008 125.8(13)
O006 C00G N00E 125.8(13)
O008 C00G N00E 108.4(12)
C011 N00H C00X 128.2(11)
C011 N00H C00V 110.4(11)
C00X N00H C00V 121.4(11)
C1 C00I C01A 117.4(13)
C1 C00I C015 122.6(13)
C01A C00I C015 120.0(13)
O005 C00J O004 118.4(12)
O005 C00J C00Z 122.3(12)
O004 C00J C00Z 119.2(12)
C00R C00K C00X 110.1(10)
C00R C00K C00Q 120.8(11)
C00X C00K C00Q 112.2(11)
C00R C00K C013 113.5(10)
C00X C00K C013 110.2(10)
C00Q C00K C013 88.1(9)
C00N C00L C00P 120.9(13)
C00N C00L H00A 119.5
C00P C00L H00A 119.5
O007 C00M N00E 119.1(12)
O007 C00M C00Z 121.4(12)
N00E C00M C00Z 119.4(11)
C00O C00N C00L 120.0(13)
C00O C00N H00B 120.0
C00L C00N H00B 120.0
C00N C00O C018 120.3(13)
C00N C00O H00C 119.9
C018 C00O H00C 119.9
C017 C00P C00L 116.1(11)
C017 C00P C00Q 123.1(11)
C00L C00P C00Q 120.7(12)
C00P C00Q C00K 111.1(11)
C00P C00Q C00Z 115.4(10)
C00K C00Q C00Z 90.6(10)
C00P C00Q H00D 112.6
C00K C00Q H00D 112.6
C00Z C00Q H00D 112.6
O00D C00R O00B 116.7(12)
O00D C00R C00K 123.7(12)
O00B C00R C00K 119.5(11)
C01G C00S C1 121.8(15)
C01G C00S H00E 119.1
C1 C00S H00E 119.1
N00E C00T C012 98.7(10)
N00E C00T C015 112.5(11)
C012 C00T C015 114.8(11)
N00E C00T H00F 110.1
C012 C00T H00F 110.1
C015 C00T H00F 110.1
C016 C00U C00W 120.1(13)
C016 C00U H00G 120.0
C00W C00U H00G 120.0
N00H C00V C01E 111.9(11)
N00H C00V C01C 99.3(10)
C01E C00V C01C 114.0(12)
N00H C00V H00H 110.4
C01E C00V H00H 110.4
C01C C00V H00H 110.4
C00Y C00W C00U 120.3(12)
C00Y C00W H00I 119.9
C00U C00W H00I 119.9
O00C C00X N00H 119.1(12)
O00C C00X C00K 123.9(11)
N00H C00X C00K 117.1(11)
C00W C00Y C010 117.6(11)
C00W C00Y C013 122.7(11)
C010 C00Y C013 119.7(12)
C00M C00Z C00J 109.1(11)
C00M C00Z C013 115.3(11)
C00J C00Z C013 117.7(11)
C00M C00Z C00Q 111.5(10)
C00J C00Z C00Q 113.3(10)
C013 C00Z C00Q 88.7(9)
O004 C010 C01B 114.0(11)
O004 C010 C00Y 124.5(11)
C01B C010 C00Y 121.5(12)
O00A C011 O009 124.0(12)
O00A C011 N00H 125.1(12)
O009 C011 N00H 110.9(12)
O008 C012 C00T 105.9(11)
O008 C012 H01A 110.6
C00T C012 H01A 110.6
O008 C012 H01B 110.6
C00T C012 H01B 110.6
H01A C012 H01B 108.7
C00Y C013 C00Z 114.5(11)
C00Y C013 C00K 113.3(10)
C00Z C013 C00K 88.8(9)
C00Y C013 H01C 112.7
C00Z C013 H01C 112.7
C00K C013 H01C 112.7
C01F C014 C01K 117.1(14)
C01F C014 C01E 119.5(13)
C01K C014 C01E 123.3(14)
C00I C015 C00T 111.3(10)
C00I C015 H01D 109.4
C00T C015 H01D 109.4
C00I C015 H01E 109.4
C00T C015 H01E 109.4
H01D C015 H01E 108.0
C00U C016 C01B 122.8(14)
C00U C016 H01F 118.6
C01B C016 H01F 118.6
C018 C017 C00P 123.9(12)
C018 C017 O00B 114.5(12)
C00P C017 O00B 121.6(11)
C017 C018 C00O 118.6(13)
C017 C018 H01G 120.7
C00O C018 H01G 120.7
C01D C019 C01F 121.7(17)
C01D C019 H01H 119.2
C01F C019 H01H 119.2
C01J C01A C00I 119.5(15)
C01J C01A H01I 120.3
C00I C01A H01I 120.3
C016 C01B C010 117.8(13)
C016 C01B H01J 121.1
C010 C01B H01J 121.1
O009 C01C C00V 104.5(11)
O009 C01C H01K 110.9
C00V C01C H01K 110.9
O009 C01C H01L 110.9
C00V C01C H01L 110.9
H01K C01C H01L 108.9
C01H C01D C019 118.6(15)
C01H C01D H01M 120.7
C019 C01D H01M 120.7
C00V C01E C014 112.4(12)
C00V C01E H01N 109.1
C014 C01E H01N 109.1
C00V C01E H01O 109.1
C014 C01E H01O 109.1
H01N C01E H01O 107.8
C014 C01F C019 120.5(15)
C014 C01F H01P 119.7
C019 C01F H01P 119.7
C00S C01G C01J 118.1(15)
C00S C01G H01Q 120.9
C01J C01G H01Q 120.9
C01D C01H C01K 119.8(17)
C01D C01H H01R 120.1
C01K C01H H01R 120.1
Cl03 C01I Cl02 110.9(9)
Cl03 C01I Cl01 111.7(8)
Cl02 C01I Cl01 108.4(10)
Cl03 C01I H01S 108.6
Cl02 C01I H01S 108.6
Cl01 C01I H01S 108.6
C01A C01J C01G 122.0(16)
C01A C01J H01T 119.0
C01G C01J H01T 119.0
C01H C01K C014 122.2(18)
C01H C01K H01U 118.9
C014 C01K H01U 118.9

loop_
_geom_bond_atom_site_label_1
_geom_bond_atom_site_label_2
_geom_bond_distance
Cl01 C01I 1.781(19)
Cl02 C01I 1.769(17)
Cl03 C01I 1.711(18)
O004 C00J 1.327(16)
O004 C010 1.390(16)
O005 C00J 1.192(16)
O006 C00G 1.190(17)
O007 C00M 1.222(15)
O008 C00G 1.315(16)
O008 C012 1.424(16)
O009 C011 1.298(16)
O009 C01C 1.450(17)
O00A C011 1.235(16)
O00B C00R 1.342(15)
O00B C017 1.402(16)
O00C C00X 1.211(16)
O00D C00R 1.201(16)
N00E C00M 1.358(17)
N00E C00G 1.404(18)
N00E C00T 1.455(17)
C1 C00S 1.36(2)
C1 C00I 1.371(18)
C1 H1A 0.9300
N00H C011 1.360(18)
N00H C00X 1.386(17)
N00H C00V 1.463(16)
C00I C01A 1.42(2)
C00I C015 1.495(18)
C00J C00Z 1.520(18)
C00K C00R 1.461(18)
C00K C00X 1.514(17)
C00K C00Q 1.525(19)
C00K C013 1.604(17)
C00L C00N 1.40(2)
C00L C00P 1.402(18)
C00L H00A 0.9300
C00M C00Z 1.513(19)
C00N C00O 1.36(2)
C00N H00B 0.9300
C00O C018 1.40(2)
C00O H00C 0.9300
C00P C017 1.388(18)
C00P C00Q 1.490(17)
C00Q C00Z 1.571(17)
C00Q H00D 0.9800
C00S C01G 1.36(2)
C00S H00E 0.9300
C00T C012 1.516(19)
C00T C015 1.532(18)
C00T H00F 0.9800
C00U C016 1.33(2)
C00U C00W 1.41(2)
C00U H00G 0.9300
C00V C01E 1.498(19)
C00V C01C 1.51(2)
C00V H00H 0.9800
C00W C00Y 1.372(19)
C00W H00I 0.9300
C00Y C010 1.404(18)
C00Y C013 1.473(18)
C00Z C013 1.543(18)
C010 C01B 1.404(18)
C012 H01A 0.9700
C012 H01B 0.9700
C013 H01C 0.9800
C014 C01F 1.35(2)
C014 C01K 1.38(2)
C014 C01E 1.508(19)
C015 H01D 0.9700
C015 H01E 0.9700
C016 C01B 1.35(2)
C016 H01F 0.9300
C017 C018 1.358(18)
C018 H01G 0.9300
C019 C01D 1.37(3)
C019 C01F 1.37(2)
C019 H01H 0.9300
C01A C01J 1.36(2)
C01A H01I 0.9300
C01B H01J 0.9300
C01C H01K 0.9700
C01C H01L 0.9700
C01D C01H 1.34(3)
C01D H01M 0.9300
C01E H01N 0.9700
C01E H01O 0.9700
C01F H01P 0.9300
C01G C01J 1.37(2)
C01G H01Q 0.9300
C01H C01K 1.38(3)
C01H H01R 0.9300
C01I H01S 0.9800
C01J H01T 0.9300
C01K H01U 0.9300
